data_4037299
loop_
_publ_author_name
'Chan, Chieh-Kai'
'Tsai, Yu-Lin'
'Chan, Yi-Ling'
'Chang, Meng-Yang'

_publ_section_title
;
 Synthesis of Substituted 2,3-Benzodiazepines.
;
_journal_issue 20
_journal_name_full 'The Journal of organic chemistry'
_journal_page_first 9836
_journal_page_last 9847
_journal_paper_doi 10.1021/acs.joc.6b01935
_journal_volume 81
_journal_year 2016
_chemical_formula_sum 'C12 H14 N2 O3'
_chemical_formula_weight 234.25
_space_group_crystal_system monoclinic
_space_group_IT_number 14
_space_group_name_Hall '-P 2yn'
_space_group_name_H-M_alt 'P 1 21/n 1'
_atom_sites_solution_hydrogens geom
_audit_creation_method SHELXL-2014/6
_cell_angle_alpha 90
_cell_angle_beta 90.067(3)
_cell_angle_gamma 90
_cell_formula_units_Z 4
_cell_length_a 15.2093(9)
_cell_length_b 4.0297(2)
_cell_length_c 18.2902(11)
_cell_measurement_reflns_used 2955
_cell_measurement_temperature 100(2)
_cell_measurement_theta_max 25.6643
_cell_measurement_theta_min 2.2270
_cell_volume 1120.99(11)
_computing_cell_refinement 'SAINT V8.34A (Bruker AXS Inc., 2013)'
_computing_data_collection 'APEX2 (Bruker AXS, 2010)'
_computing_data_reduction 'SAINT V8.34A (Bruker AXS Inc., 2013)'
_computing_molecular_graphics 'SHELXTL (Sheldrick, 2008)'
_computing_publication_material SHELXTL
_computing_structure_refinement 'SHELXL-2014/6 (Sheldrick, 2014)'
_diffrn_ambient_temperature 100(2)
_diffrn_detector_area_resol_mean 8.3333
_diffrn_measured_fraction_theta_full 0.999
_diffrn_measured_fraction_theta_max 0.999
_diffrn_measurement_device_type 'Bruker APEX-II CCD'
_diffrn_measurement_method '\f and \w scans'
_diffrn_radiation_type MoK\a
_diffrn_radiation_wavelength 0.71073
_diffrn_reflns_av_R_equivalents 0.0243
_diffrn_reflns_av_unetI/netI 0.0213
_diffrn_reflns_Laue_measured_fraction_full 0.999
_diffrn_reflns_Laue_measured_fraction_max 0.999
_diffrn_reflns_limit_h_max 18
_diffrn_reflns_limit_h_min -18
_diffrn_reflns_limit_k_max 5
_diffrn_reflns_limit_k_min -4
_diffrn_reflns_limit_l_max 22
_diffrn_reflns_limit_l_min -22
_diffrn_reflns_number 9387
_diffrn_reflns_point_group_measured_fraction_full 0.999
_diffrn_reflns_point_group_measured_fraction_max 0.999
_diffrn_reflns_theta_full 25.242
_diffrn_reflns_theta_max 26.321
_diffrn_reflns_theta_min 1.740
_exptl_absorpt_coefficient_mu 0.101
_exptl_absorpt_correction_T_max 0.9485
_exptl_absorpt_correction_T_min 0.8866
_exptl_absorpt_correction_type multi-scan
_exptl_absorpt_process_details 'SADABS V2014/4 (Bruker AXS Inc.)'
_exptl_crystal_colour Colorless
_exptl_crystal_density_diffrn 1.388
_exptl_crystal_density_meas ?
_exptl_crystal_density_method 'not measured'
_exptl_crystal_description Columnar
_exptl_crystal_F_000 496
_exptl_crystal_size_max 0.20
_exptl_crystal_size_mid 0.08
_exptl_crystal_size_min 0.08
_refine_diff_density_max 0.378
_refine_diff_density_min -0.465
_refine_diff_density_rms 0.060
_refine_ls_extinction_method none
_refine_ls_goodness_of_fit_ref 1.098
_refine_ls_hydrogen_treatment constr
_refine_ls_matrix_type full
_refine_ls_number_parameters 157
_refine_ls_number_reflns 2258
_refine_ls_number_restraints 0
_refine_ls_restrained_S_all 1.098
_refine_ls_R_factor_all 0.0662
_refine_ls_R_factor_gt 0.0491
_refine_ls_shift/su_max 0.000
_refine_ls_shift/su_mean 0.000
_refine_ls_structure_factor_coef Fsqd
_refine_ls_weighting_details 'w=1/[\s^2^(Fo^2^)+(0.1005P)^2^+0.3858P] where P=(Fo^2^+2Fc^2^)/3'
_refine_ls_weighting_scheme calc
_refine_ls_wR_factor_gt 0.1559
_refine_ls_wR_factor_ref 0.1878
_reflns_Friedel_coverage 0.000
_reflns_number_gt 1683
_reflns_number_total 2258
_reflns_threshold_expression 'I > 2\s(I)'
_cod_data_source_file jo6b01935_si_005.cif
_cod_data_source_block 150708lt_0m_a
_cod_depositor_comments
;
The following automatic conversions were performed:

data item '_exptl_crystal_density_meas' value 'not measured' was
changed to '?' -- the value is perceived as not measured.

Automatic conversion script
Id: cif_fix_values 6909 2019-04-08 15:41:33Z antanas 
;
_cod_original_sg_symbol_H-M 'P 21/n'
_cod_database_code 4037299
_shelx_space_group_comment
;
The symmetry employed for this shelxl refinement is uniquely defined
by the following loop, which should always be used as a source of
symmetry information in preference to the above space-group names.
They are only intended as comments.
;
_shelxl_version_number 2014/6

loop_
_space_group_symop_operation_xyz
'x, y, z'
'-x+1/2, y+1/2, -z+1/2'
'-x, -y, -z'
'x-1/2, -y-1/2, z-1/2'

loop_
_atom_site_label
_atom_site_type_symbol
_atom_site_fract_x
_atom_site_fract_y
_atom_site_fract_z
_atom_site_U_iso_or_equiv
_atom_site_adp_type
_atom_site_occupancy
_atom_site_site_symmetry_order
_atom_site_calc_flag
_atom_site_refinement_flags_posn
_atom_site_refinement_flags_adp
C1 C 0.51570(13) 0.2379(5) 0.62750(11) 0.0426(5) Uani 1 1 d . .
C2 C 0.38482(13) 0.5253(5) 0.67220(11) 0.0418(5) Uani 1 1 d . .
C3 C 0.41593(13) 0.5302(5) 0.74109(11) 0.0400(5) Uani 1 1 d . .
H3 H 0.3825 0.6336 0.7786 0.048 Uiso 1 1 calc R U
C4 C 0.49866(12) 0.3816(5) 0.75857(10) 0.0351(5) Uani 1 1 d . .
C5 C 0.53168(12) 0.3722(5) 0.83012(10) 0.0378(5) Uani 1 1 d . .
C6 C 0.61122(13) 0.2199(5) 0.84522(11) 0.0403(5) Uani 1 1 d . .
C7 C 0.65980(13) 0.0758(5) 0.78883(11) 0.0427(5) Uani 1 1 d . .
H7 H 0.7145 -0.0282 0.7991 0.051 Uiso 1 1 calc R U
C8 C 0.62829(12) 0.0848(5) 0.71836(11) 0.0407(5) Uani 1 1 d . .
H8 H 0.6616 -0.0136 0.6801 0.049 Uiso 1 1 calc R U
C9 C 0.54834(12) 0.2362(5) 0.70225(10) 0.0365(5) Uani 1 1 d . .
C10 C 0.71618(16) 0.0564(7) 0.93572(13) 0.0625(7) Uani 1 1 d . .
H10A H 0.7101 -0.1794 0.9236 0.094 Uiso 1 1 calc R U
H10B H 0.7268 0.0806 0.9883 0.094 Uiso 1 1 calc R U
H10C H 0.7658 0.1504 0.9085 0.094 Uiso 1 1 calc R U
C11 C 0.29751(15) 0.6668(7) 0.65093(13) 0.0577(6) Uani 1 1 d . .
H11A H 0.2702 0.7709 0.6937 0.087 Uiso 1 1 calc R U
H11B H 0.2594 0.4887 0.6327 0.087 Uiso 1 1 calc R U
H11C H 0.3057 0.8333 0.6125 0.087 Uiso 1 1 calc R U
C12 C 0.43364(16) 0.3132(7) 0.92875(12) 0.0588(7) Uani 1 1 d . .
H12A H 0.3882 0.2086 0.8985 0.088 Uiso 1 1 calc R U
H12B H 0.4057 0.4409 0.9680 0.088 Uiso 1 1 calc R U
H12C H 0.4714 0.1415 0.9501 0.088 Uiso 1 1 calc R U
N1 N 0.43500(11) 0.3826(5) 0.61680(9) 0.0436(5) Uani 1 1 d . .
N2 N 0.39795(13) 0.3716(6) 0.54524(10) 0.0621(6) Uani 1 1 d . .
H2A H 0.4267 0.2740 0.5095 0.075 Uiso 1 1 calc R U
H2B H 0.3463 0.4623 0.5368 0.075 Uiso 1 1 calc R U
O1 O 0.55605(11) 0.1144(5) 0.57482(8) 0.0594(5) Uani 1 1 d . .
O2 O 0.48530(10) 0.5289(4) 0.88479(7) 0.0487(4) Uani 1 1 d . .
O3 O 0.63763(10) 0.2270(4) 0.91639(8) 0.0556(5) Uani 1 1 d . .

loop_
_atom_site_aniso_label
_atom_site_aniso_U_11
_atom_site_aniso_U_22
_atom_site_aniso_U_33
_atom_site_aniso_U_23
_atom_site_aniso_U_13
_atom_site_aniso_U_12
C1 0.0407(11) 0.0523(12) 0.0349(10) -0.0056(9) 0.0025(8) 0.0018(9)
C2 0.0365(10) 0.0465(11) 0.0423(11) -0.0010(9) 0.0013(8) 0.0013(8)
C3 0.0366(10) 0.0437(11) 0.0396(11) -0.0062(8) 0.0049(8) 0.0022(8)
C4 0.0340(10) 0.0361(10) 0.0351(10) -0.0032(8) 0.0023(8) -0.0046(8)
C5 0.0381(10) 0.0416(11) 0.0336(10) -0.0061(8) 0.0048(8) -0.0037(8)
C6 0.0382(10) 0.0485(11) 0.0341(10) -0.0007(8) -0.0017(8) -0.0067(9)
C7 0.0344(10) 0.0503(12) 0.0434(11) 0.0003(9) 0.0012(8) 0.0013(9)
C8 0.0353(10) 0.0477(11) 0.0392(11) -0.0031(9) 0.0065(8) 0.0007(8)
C9 0.0357(10) 0.0405(11) 0.0332(10) -0.0020(8) 0.0025(8) -0.0042(8)
C10 0.0492(13) 0.0896(19) 0.0488(13) 0.0159(13) -0.0114(10) 0.0005(13)
C11 0.0434(12) 0.0733(16) 0.0565(14) 0.0006(12) -0.0027(10) 0.0135(11)
C12 0.0531(13) 0.0779(17) 0.0454(13) -0.0080(12) 0.0138(10) -0.0051(12)
N1 0.0392(9) 0.0583(11) 0.0333(9) -0.0022(8) -0.0021(7) 0.0018(8)
N2 0.0469(10) 0.1046(17) 0.0348(10) -0.0084(10) -0.0099(8) 0.0158(11)
O1 0.0584(10) 0.0856(12) 0.0344(8) -0.0115(8) 0.0027(7) 0.0183(9)
O2 0.0548(9) 0.0550(9) 0.0363(8) -0.0109(6) 0.0089(6) 0.0010(7)
O3 0.0503(9) 0.0788(12) 0.0377(8) -0.0047(7) -0.0087(7) 0.0033(8)

loop_
_atom_type_symbol
_atom_type_description
_atom_type_scat_dispersion_real
_atom_type_scat_dispersion_imag
_atom_type_scat_source
C C 0.0033 0.0016 'International Tables Vol C Tables 4.2.6.8 and 6.1.1.4'
H H 0.0000 0.0000 'International Tables Vol C Tables 4.2.6.8 and 6.1.1.4'
N N 0.0061 0.0033 'International Tables Vol C Tables 4.2.6.8 and 6.1.1.4'
O O 0.0106 0.0060 'International Tables Vol C Tables 4.2.6.8 and 6.1.1.4'

loop_
_geom_angle_atom_site_label_1
_geom_angle_atom_site_label_2
_geom_angle_atom_site_label_3
_geom_angle
O1 C1 N1 120.02(18)
O1 C1 C9 123.85(19)
N1 C1 C9 116.13(17)
C3 C2 N1 119.65(18)
C3 C2 C11 123.29(19)
N1 C2 C11 117.06(18)
C2 C3 C4 120.79(18)
C2 C3 H3 119.6
C4 C3 H3 119.6
C5 C4 C9 118.72(18)
C5 C4 C3 122.31(17)
C9 C4 C3 118.97(18)
O2 C5 C6 120.44(17)
O2 C5 C4 118.82(17)
C6 C5 C4 120.69(18)
O3 C6 C5 115.98(17)
O3 C6 C7 124.00(18)
C5 C6 C7 120.01(18)
C8 C7 C6 119.84(19)
C8 C7 H7 120.1
C6 C7 H7 120.1
C7 C8 C9 120.89(18)
C7 C8 H8 119.6
C9 C8 H8 119.6
C8 C9 C4 119.85(18)
C8 C9 C1 119.89(17)
C4 C9 C1 120.25(18)
O3 C10 H10A 109.5
O3 C10 H10B 109.5
H10A C10 H10B 109.5
O3 C10 H10C 109.5
H10A C10 H10C 109.5
H10B C10 H10C 109.5
C2 C11 H11A 109.5
C2 C11 H11B 109.5
H11A C11 H11B 109.5
C2 C11 H11C 109.5
H11A C11 H11C 109.5
H11B C11 H11C 109.5
O2 C12 H12A 109.5
O2 C12 H12B 109.5
H12A C12 H12B 109.5
O2 C12 H12C 109.5
H12A C12 H12C 109.5
H12B C12 H12C 109.5
C1 N1 C2 124.19(17)
C1 N1 N2 118.05(16)
C2 N1 N2 117.67(16)
N1 N2 H2A 120.0
N1 N2 H2B 120.0
H2A N2 H2B 120.0
C5 O2 C12 114.45(17)
C6 O3 C10 118.29(18)

loop_
_geom_bond_atom_site_label_1
_geom_bond_atom_site_label_2
_geom_bond_distance
C1 O1 1.247(2)
C1 N1 1.373(3)
C1 C9 1.454(3)
C2 C3 1.346(3)
C2 N1 1.393(3)
C2 C11 1.496(3)
C3 C4 1.429(3)
C3 H3 0.9500
C4 C5 1.402(3)
C4 C9 1.406(3)
C5 O2 1.378(2)
C5 C6 1.384(3)
C6 O3 1.362(2)
C6 C7 1.396(3)
C7 C8 1.375(3)
C7 H7 0.9500
C8 C9 1.392(3)
C8 H8 0.9500
C10 O3 1.423(3)
C10 H10A 0.9800
C10 H10B 0.9800
C10 H10C 0.9800
C11 H11A 0.9800
C11 H11B 0.9800
C11 H11C 0.9800
C12 O2 1.421(3)
C12 H12A 0.9800
C12 H12B 0.9800
C12 H12C 0.9800
N1 N2 1.425(2)
N2 H2A 0.8800
N2 H2B 0.8800
